data_4123337
loop_
_publ_author_name
'Zhao, Xiang'
'Bu, Xianhui'
'Zhai, Quan-Guo'
'Tran, Huy'
'Feng, Pingyun'

_publ_section_title
;
 Pore space partition by symmetry-matching regulated ligand insertion and
 dramatic tuning on carbon dioxide uptake.
;
_journal_issue 4
_journal_name_full 'Journal of the American Chemical Society'
_journal_page_first 1396
_journal_page_last 1399
_journal_paper_doi 10.1021/ja512137t
_journal_volume 137
_journal_year 2015
_chemical_formula_moiety 'C42 H18 N9 Ni3 O13'
_chemical_formula_sum 'C42 H18 N9 Ni3 O13'
_chemical_formula_weight 1032.78
_chemical_name_systematic
; 
 ? 
;
_space_group_IT_number 194
_symmetry_cell_setting hexagonal
_symmetry_space_group_name_Hall '-P 6c 2c'
_symmetry_space_group_name_H-M 'P 63/m m c'
_atom_sites_solution_hydrogens geom
_atom_sites_solution_primary direct
_atom_sites_solution_secondary difmap
_audit_creation_method SHELXL-97
_cell_angle_alpha 90.00
_cell_angle_beta 90.00
_cell_angle_gamma 120.00
_cell_formula_units_Z 2
_cell_length_a 16.7446(6)
_cell_length_b 16.7446(6)
_cell_length_c 15.1964(9)
_cell_measurement_temperature 296(2)
_cell_volume 3690.0(3)
_computing_structure_refinement 'SHELXL-97 (Sheldrick, 1997)'
_computing_structure_solution 'SHELXS-97 (Sheldrick, 1990)'
_diffrn_ambient_temperature 296(2)
_diffrn_measured_fraction_theta_full 1.000
_diffrn_measured_fraction_theta_max 1.000
_diffrn_radiation_monochromator graphite
_diffrn_radiation_source 'fine-focus sealed tube'
_diffrn_radiation_type MoK\a
_diffrn_radiation_wavelength 0.71073
_diffrn_reflns_av_R_equivalents 0.0962
_diffrn_reflns_av_sigmaI/netI 0.0460
_diffrn_reflns_limit_h_max 19
_diffrn_reflns_limit_h_min -12
_diffrn_reflns_limit_k_max 14
_diffrn_reflns_limit_k_min -19
_diffrn_reflns_limit_l_max 13
_diffrn_reflns_limit_l_min -18
_diffrn_reflns_number 15881
_diffrn_reflns_theta_full 24.93
_diffrn_reflns_theta_max 24.93
_diffrn_reflns_theta_min 1.40
_exptl_absorpt_coefficient_mu 0.802
_exptl_absorpt_correction_T_max 0.7451
_exptl_absorpt_correction_T_min 0.6388
_exptl_absorpt_correction_type multi-scan
_exptl_absorpt_process_details 'SADABS 2012/1'
_exptl_crystal_colour yellow
_exptl_crystal_density_diffrn 0.930
_exptl_crystal_density_method 'not measured'
_exptl_crystal_description block
_exptl_crystal_F_000 1042
_exptl_crystal_size_max 0.13
_exptl_crystal_size_mid 0.11
_exptl_crystal_size_min 0.10
_refine_diff_density_max 1.062
_refine_diff_density_min -0.411
_refine_diff_density_rms 0.096
_refine_ls_extinction_coef 0.0013(6)
_refine_ls_extinction_expression Fc^*^=kFc[1+0.001xFc^2^\l^3^/sin(2\q)]^-1/4^
_refine_ls_extinction_method SHELXL
_refine_ls_goodness_of_fit_ref 1.021
_refine_ls_hydrogen_treatment constr
_refine_ls_matrix_type full
_refine_ls_number_parameters 77
_refine_ls_number_reflns 1248
_refine_ls_number_restraints 93
_refine_ls_restrained_S_all 1.057
_refine_ls_R_factor_all 0.0718
_refine_ls_R_factor_gt 0.0548
_refine_ls_shift/su_max 0.000
_refine_ls_shift/su_mean 0.000
_refine_ls_structure_factor_coef Fsqd
_refine_ls_weighting_details 'calc w=1/[\s^2^(Fo^2^)+(0.1162P)^2^+0.0000P] where P=(Fo^2^+2Fc^2^)/3'
_refine_ls_weighting_scheme calc
_refine_ls_wR_factor_gt 0.1554
_refine_ls_wR_factor_ref 0.1629
_reflns_number_gt 988
_reflns_number_total 1248
_reflns_threshold_expression >2sigma(I)
_cod_data_source_file ja512137t_si_002.cif
_cod_data_source_block CPM-33c-Ni
_cod_depositor_comments
;
The following automatic conversions were performed:

'_symmetry_cell_setting' value 'Hexagonal' changed to 'hexagonal'
according to
/usr/data/users/saulius/crontab/automatic-downloads/rss-feeds/ACS/lib/dictionaries/cif_core.dic
dictionary named 'cif_core.dic' version 2.4.2 from 2011-04-26.

Automatic conversion script
Id: cif_fix_values 3008 2015-01-20 13:52:24Z robertas 

 Adding full bibliography for 4123335--4123341.cif.
;
_cod_original_sg_symbol_Hall '-P 6C 2C'
_cod_database_code 4123337

loop_
_symmetry_equiv_pos_as_xyz
'x, y, z'
'-y, x-y, z'
'-x+y, -x, z'
'-x, -y, z+1/2'
'y, -x+y, z+1/2'
'x-y, x, z+1/2'
'y, x, -z'
'x-y, -y, -z'
'-x, -x+y, -z'
'-y, -x, -z+1/2'
'-x+y, y, -z+1/2'
'x, x-y, -z+1/2'
'-x, -y, -z'
'y, -x+y, -z'
'x-y, x, -z'
'x, y, -z-1/2'
'-y, x-y, -z-1/2'
'-x+y, -x, -z-1/2'
'-y, -x, z'
'-x+y, y, z'
'x, x-y, z'
'y, x, z-1/2'
'x-y, -y, z-1/2'
'-x, -x+y, z-1/2'

loop_
_atom_site_label
_atom_site_type_symbol
_atom_site_fract_x
_atom_site_fract_y
_atom_site_fract_z
_atom_site_U_iso_or_equiv
_atom_site_adp_type
_atom_site_occupancy
_atom_site_symmetry_multiplicity
_atom_site_calc_flag
_atom_site_refinement_flags
Ni1 Ni 0.47055(6) 0.73528(3) 0.2500 0.0141(4) Uani 1 4 d SU
O1 O 0.3333 0.6667 0.2500 0.032(2) Uani 1 12 d SU
N1 N 0.6156(4) 0.8078(2) 0.2500 0.0250(14) Uani 1 4 d SU
C5 C 0.4265(2) 0.8531(4) 0.3713(4) 0.0288(13) Uani 1 2 d SU
O2 O 0.4780(2) 0.8243(2) 0.3460(2) 0.0513(10) Uani 1 1 d U
N2 N 0.9532(3) 1.0468(3) 0.2500 0.048(2) Uani 1 4 d SU
C2 C 0.7591(4) 0.9496(4) 0.2500 0.053(2) Uani 1 2 d SU
H2A H 0.7902 1.0137 0.2500 0.06(2) Uiso 1 2 calc SR
C4 C 0.9103(6) 0.9551(3) 0.2500 0.042(2) Uani 1 4 d SU
C3 C 0.8069(6) 0.9034(3) 0.2500 0.038(2) Uani 1 4 d SU
C1 C 0.6645(4) 0.9001(4) 0.2500 0.0463(17) Uani 1 2 d SU
H1A H 0.6327 0.9324 0.2500 0.08(3) Uiso 1 2 calc SR
C6 C 0.4642(2) 0.9284(4) 0.4380(4) 0.0371(15) Uani 1 2 d SDU
C7 C 0.4119(4) 0.9638(3) 0.4698(3) 0.081(2) Uani 1 1 d DU
N3 N 0.3212(7) 0.9306(12) 0.4430(11) 0.107(6) Uani 0.25 1 d PDU
H3A H 0.2964 0.8865 0.4053 0.128 Uiso 0.25 1 calc PR
H3B H 0.2899 0.9542 0.4641 0.128 Uiso 0.25 1 calc PR

loop_
_atom_site_aniso_label
_atom_site_aniso_U_11
_atom_site_aniso_U_22
_atom_site_aniso_U_33
_atom_site_aniso_U_23
_atom_site_aniso_U_13
_atom_site_aniso_U_12
Ni1 0.0113(5) 0.0120(4) 0.0186(6) 0.000 0.000 0.0057(3)
O1 0.012(3) 0.012(3) 0.072(7) 0.000 0.000 0.0059(13)
N1 0.011(3) 0.018(2) 0.043(4) 0.000 0.000 0.0054(14)
C5 0.028(2) 0.029(3) 0.030(3) -0.010(2) -0.0049(12) 0.0146(16)
O2 0.0243(17) 0.055(2) 0.073(2) -0.0489(18) -0.0142(15) 0.0182(16)
N2 0.015(2) 0.015(2) 0.106(7) 0.000 0.000 0.002(3)
C2 0.018(3) 0.015(3) 0.125(6) 0.000 0.000 0.006(3)
C4 0.021(4) 0.019(3) 0.087(7) 0.000 0.000 0.010(2)
C3 0.018(4) 0.016(3) 0.080(6) 0.000 0.000 0.0091(19)
C1 0.019(3) 0.020(3) 0.102(5) 0.000 0.000 0.011(3)
C6 0.037(2) 0.042(4) 0.034(3) -0.021(3) -0.0104(14) 0.0211(19)
C7 0.054(3) 0.098(4) 0.108(5) -0.076(4) -0.041(3) 0.051(3)
N3 0.078(7) 0.127(11) 0.140(11) -0.047(9) -0.021(8) 0.069(8)

loop_
_atom_type_symbol
_atom_type_description
_atom_type_scat_dispersion_real
_atom_type_scat_dispersion_imag
_atom_type_scat_source
C C 0.0033 0.0016 'International Tables Vol C Tables 4.2.6.8 and 6.1.1.4'
H H 0.0000 0.0000 'International Tables Vol C Tables 4.2.6.8 and 6.1.1.4'
N N 0.0061 0.0033 'International Tables Vol C Tables 4.2.6.8 and 6.1.1.4'
O O 0.0106 0.0060 'International Tables Vol C Tables 4.2.6.8 and 6.1.1.4'
Ni Ni 0.3393 1.1124 'International Tables Vol C Tables 4.2.6.8 and 6.1.1.4'

loop_
_geom_angle_atom_site_label_1
_geom_angle_atom_site_label_2
_geom_angle_atom_site_label_3
_geom_angle
_geom_angle_site_symmetry_1
_geom_angle_site_symmetry_3
O1 Ni1 O2 93.05(9) . .
O1 Ni1 O2 93.05(9) . 12_565
O2 Ni1 O2 173.91(17) . 12_565
O1 Ni1 O2 93.05(9) . 21_565
O2 Ni1 O2 88.7(2) . 21_565
O2 Ni1 O2 91.0(2) 12_565 21_565
O1 Ni1 O2 93.05(9) . 16_556
O2 Ni1 O2 91.0(2) . 16_556
O2 Ni1 O2 88.7(2) 12_565 16_556
O2 Ni1 O2 173.91(17) 21_565 16_556
O1 Ni1 N1 180.0 . .
O2 Ni1 N1 86.95(9) . .
O2 Ni1 N1 86.95(9) 12_565 .
O2 Ni1 N1 86.95(9) 21_565 .
O2 Ni1 N1 86.95(9) 16_556 .
Ni1 O1 Ni1 120.0 2_665 3_565
Ni1 O1 Ni1 120.0 2_665 .
Ni1 O1 Ni1 120.0 3_565 .
C1 N1 C1 116.0(7) . 21_565
C1 N1 Ni1 122.0(3) . .
C1 N1 Ni1 122.0(3) 21_565 .
O2 C5 O2 125.6(5) 20 .
O2 C5 C6 117.2(3) 20 .
O2 C5 C6 117.2(3) . .
C5 O2 Ni1 134.7(3) . .
C4 N2 C4 115.7(9) 3_675 .
C3 C2 C1 119.0(6) . .
N2 C4 N2 124.3(9) . 2_765
N2 C4 C3 117.8(4) . .
N2 C4 C3 117.8(4) 2_765 .
C2 C3 C2 118.9(8) . 21_565
C2 C3 C4 120.6(4) . .
C2 C3 C4 120.6(4) 21_565 .
N1 C1 C2 123.5(6) . .
C7 C6 C7 118.0(6) . 20
C7 C6 C5 121.0(3) . .
C7 C6 C5 121.0(3) 20 .
C6 C7 N3 122.0(11) . .
C6 C7 C7 121.0(3) . 8_676
N3 C7 C7 117.0(10) . 8_676

loop_
_geom_bond_atom_site_label_1
_geom_bond_atom_site_label_2
_geom_bond_distance
_geom_bond_site_symmetry_2
Ni1 O1 1.9899(8) .
Ni1 O2 2.044(3) .
Ni1 O2 2.044(3) 12_565
Ni1 O2 2.044(3) 21_565
Ni1 O2 2.044(3) 16_556
Ni1 N1 2.103(6) .
O1 Ni1 1.9899(8) 2_665
O1 Ni1 1.9899(8) 3_565
N1 C1 1.340(7) .
N1 C1 1.340(7) 21_565
C5 O2 1.240(4) 20
C5 O2 1.240(4) .
C5 C6 1.491(8) .
N2 C4 1.331(5) 3_675
N2 C4 1.331(5) .
C2 C3 1.362(8) .
C2 C1 1.372(8) .
C4 N2 1.331(5) 2_765
C4 C3 1.500(12) .
C3 C2 1.362(8) 21_565
C6 C7 1.369(6) .
C6 C7 1.369(6) 20
C7 N3 1.391(10) .
C7 C7 1.394(10) 8_676
